data_7044809
loop_
_publ_author_name
'Ovchinnikov, Alexander'
'Prakash, Jai'
'Bobev, Svilen'

_publ_section_title
;
 Crystal chemistry and magnetic properties of the solid solutions
 Ca14&#x2212;xRExMnBi11 (RE = La--Nd, Sm, and Gd--Ho; x &#x2248; 0.6--0.8)
;
_journal_name_full 'Dalton Transactions'
_journal_paper_doi 10.1039/C7DT03715E
_journal_year 2017
_chemical_formula_sum 'Bi11 Ca13.3 Mn Tb0.7'
_chemical_formula_weight 2998.03
_space_group_crystal_system tetragonal
_space_group_IT_number 142
_space_group_name_Hall '-I 4bd 2c'
_space_group_name_H-M_alt 'I 41/a c d'
_symmetry_space_group_name_Hall '-I 4bd 2c'
_symmetry_space_group_name_H-M 'I 41/a c d :2'
_audit_creation_method SHELXL-2014/7
_audit_update_record
;
2017-10-02 deposited with the CCDC.
2017-11-06 downloaded from the CCDC.
;
_cell_angle_alpha 90
_cell_angle_beta 90
_cell_angle_gamma 90
_cell_formula_units_Z 8
_cell_length_a 17.0087(13)
_cell_length_b 17.0087(13)
_cell_length_c 22.5276(17)
_cell_measurement_reflns_used 2541
_cell_measurement_temperature 200(2)
_cell_measurement_theta_max 29.34
_cell_measurement_theta_min 3.00
_cell_volume 6517.1(9)
_computing_cell_refinement 'Bruker SAINT'
_computing_data_collection 'Bruker APEX2'
_computing_data_reduction 'Bruker SAINT'
_computing_structure_refinement 'SHELXL-2014/7 (Sheldrick, 2014)'
_computing_structure_solution 'Bruker SHELXTL'
_diffrn_ambient_temperature 200(2)
_diffrn_measured_fraction_theta_full 1.000
_diffrn_measured_fraction_theta_max 1.000
_diffrn_measurement_device_type 'CCD area detector'
_diffrn_measurement_method 'phi and omega scans'
_diffrn_radiation_type MoK\a
_diffrn_radiation_wavelength 0.71073
_diffrn_reflns_av_R_equivalents 0.0917
_diffrn_reflns_av_unetI/netI 0.0761
_diffrn_reflns_Laue_measured_fraction_full 1.000
_diffrn_reflns_Laue_measured_fraction_max 1.000
_diffrn_reflns_limit_h_max 10
_diffrn_reflns_limit_h_min -23
_diffrn_reflns_limit_k_max 19
_diffrn_reflns_limit_k_min -21
_diffrn_reflns_limit_l_max 31
_diffrn_reflns_limit_l_min -31
_diffrn_reflns_number 18088
_diffrn_reflns_point_group_measured_fraction_full 1.000
_diffrn_reflns_point_group_measured_fraction_max 1.000
_diffrn_reflns_theta_full 25.242
_diffrn_reflns_theta_max 29.561
_diffrn_reflns_theta_min 2.395
_diffrn_source 'sealed tube'
_exptl_absorpt_coefficient_mu 63.114
_exptl_absorpt_correction_T_max 0.4322
_exptl_absorpt_correction_T_min 0.1402
_exptl_absorpt_correction_type multi-scan
_exptl_crystal_colour black
_exptl_crystal_density_diffrn 6.111
_exptl_crystal_description block
_exptl_crystal_F_000 9996
_exptl_crystal_size_max 0.240
_exptl_crystal_size_mid 0.190
_exptl_crystal_size_min 0.050
_refine_diff_density_max 3.471
_refine_diff_density_min -3.003
_refine_diff_density_rms 0.623
_refine_ls_extinction_coef 0.000027(4)
_refine_ls_extinction_expression Fc^*^=kFc[1+0.001xFc^2^\l^3^/sin(2\q)]^-1/4^
_refine_ls_extinction_method 'SHELXL-2014/7 (Sheldrick 2014'
_refine_ls_goodness_of_fit_ref 1.048
_refine_ls_hydrogen_treatment undef
_refine_ls_matrix_type full
_refine_ls_number_parameters 66
_refine_ls_number_reflns 2296
_refine_ls_number_restraints 0
_refine_ls_restrained_S_all 1.048
_refine_ls_R_factor_all 0.0553
_refine_ls_R_factor_gt 0.0446
_refine_ls_shift/su_max 0.000
_refine_ls_shift/su_mean 0.000
_refine_ls_structure_factor_coef Fsqd
_refine_ls_weighting_details 'w=1/[\s^2^(Fo^2^)+(0.0402P)^2^+29.2977P] where P=(Fo^2^+2Fc^2^)/3'
_refine_ls_weighting_scheme calc
_refine_ls_wR_factor_gt 0.0981
_refine_ls_wR_factor_ref 0.1035
_reflns_Friedel_coverage 0.000
_reflns_number_gt 1917
_reflns_number_total 2296
_reflns_threshold_expression 'I > 2\s(I)'
_cod_data_source_file c7dt03715e2.cif
_cod_data_source_block shelx_CCDC9
_cod_original_cell_volume 6517.1(11)
_cod_original_formula_sum 'Bi11 Ca13.30 Mn Tb0.70'
_cod_database_code 7044809
_shelx_shelxl_version_number 2014/7
_shelx_space_group_comment
;
The symmetry employed for this shelxl refinement is uniquely defined
by the following loop, which should always be used as a source of
symmetry information in preference to the above space-group names.
They are only intended as comments.
;
_shelx_estimated_absorpt_t_min 0.023
_shelx_estimated_absorpt_t_max 0.144

loop_
_space_group_symop_operation_xyz
'x, y, z'
'-y+1/4, x+3/4, z+1/4'
'-x, -y+1/2, z'
'y+1/4, -x+1/4, z+3/4'
'x, -y, -z+1/2'
'-x+1/2, y, -z'
'y+3/4, x+1/4, -z+1/4'
'-y+1/4, -x+1/4, -z+1/4'
'x+1/2, y+1/2, z+1/2'
'-y+3/4, x+5/4, z+3/4'
'-x+1/2, -y+1, z+1/2'
'y+3/4, -x+3/4, z+5/4'
'x+1/2, -y+1/2, -z+1'
'-x+1, y+1/2, -z+1/2'
'y+5/4, x+3/4, -z+3/4'
'-y+3/4, -x+3/4, -z+3/4'
'-x, -y, -z'
'y-1/4, -x-3/4, -z-1/4'
'x, y-1/2, -z'
'-y-1/4, x-1/4, -z-3/4'
'-x, y, z-1/2'
'x-1/2, -y, z'
'-y-3/4, -x-1/4, z-1/4'
'y-1/4, x-1/4, z-1/4'
'-x+1/2, -y+1/2, -z+1/2'
'y+1/4, -x-1/4, -z+1/4'
'x+1/2, y, -z+1/2'
'-y+1/4, x+1/4, -z-1/4'
'-x+1/2, y+1/2, z'
'x, -y+1/2, z+1/2'
'-y-1/4, -x+1/4, z+1/4'
'y+1/4, x+1/4, z+1/4'

loop_
_atom_site_label
_atom_site_type_symbol
_atom_site_fract_x
_atom_site_fract_y
_atom_site_fract_z
_atom_site_U_iso_or_equiv
_atom_site_adp_type
_atom_site_occupancy
_atom_site_site_symmetry_order
_atom_site_calc_flag
_atom_site_refinement_flags_posn
_atom_site_refinement_flags_adp
_atom_site_refinement_flags_occupancy
Ca1 Ca 0.04064(10) 0.07377(10) 0.17141(7) 0.0115(6) Uani 0.893(4) 1 d . . P
Tb1 Tb 0.04064(10) 0.07377(10) 0.17141(7) 0.0115(6) Uani 0.107(4) 1 d . . P
Ca2 Ca 0.02394(14) 0.37686(13) 0.00400(9) 0.0145(8) Uani 0.977(4) 1 d . . P
Tb2 Tb 0.02394(14) 0.37686(13) 0.00400(9) 0.0145(8) Uani 0.023(4) 1 d . . P
Ca3 Ca 0.35263(16) 0.0000 0.2500 0.0092(9) Uani 0.948(5) 2 d S T P
Tb3 Tb 0.35263(16) 0.0000 0.2500 0.0092(9) Uani 0.052(5) 2 d S T P
Ca4 Ca 0.34124(14) 0.07239(13) 0.09239(9) 0.0147(8) Uani 0.982(4) 1 d . . P
Tb4 Tb 0.34124(14) 0.07239(13) 0.09239(9) 0.0147(8) Uani 0.018(4) 1 d . . P
Mn1 Mn 0.0000 0.2500 0.3750 0.0102(7) Uani 1 4 d S T P
Bi1 Bi 0.13858(2) 0.38858(2) 0.1250 0.00883(16) Uani 1 2 d S T P
Bi2 Bi 0.35846(2) 0.25600(3) 0.05936(2) 0.01021(14) Uani 1 1 d . . .
Bi3 Bi 0.12974(3) 0.02751(2) 0.04712(2) 0.01094(14) Uani 1 1 d . . .
Bi4 Bi 0.0000 0.2500 0.1250 0.00908(19) Uani 1 4 d S T P

loop_
_atom_site_aniso_label
_atom_site_aniso_U_11
_atom_site_aniso_U_22
_atom_site_aniso_U_33
_atom_site_aniso_U_23
_atom_site_aniso_U_13
_atom_site_aniso_U_12
Ca1 0.0099(10) 0.0102(10) 0.0143(8) -0.0014(6) 0.0024(6) 0.0008(6)
Tb1 0.0099(10) 0.0102(10) 0.0143(8) -0.0014(6) 0.0024(6) 0.0008(6)
Ca2 0.0127(14) 0.0144(14) 0.0165(11) -0.0007(8) 0.0008(8) 0.0047(9)
Tb2 0.0127(14) 0.0144(14) 0.0165(11) -0.0007(8) 0.0008(8) 0.0047(9)
Ca3 0.0098(16) 0.0092(17) 0.0086(12) 0.0006(10) 0.000 0.000
Tb3 0.0098(16) 0.0092(17) 0.0086(12) 0.0006(10) 0.000 0.000
Ca4 0.0182(14) 0.0131(14) 0.0129(11) 0.0009(8) 0.0048(8) 0.0017(9)
Tb4 0.0182(14) 0.0131(14) 0.0129(11) 0.0009(8) 0.0048(8) 0.0017(9)
Mn1 0.0094(11) 0.0094(11) 0.0120(14) 0.000 0.000 0.000
Bi1 0.0079(2) 0.0079(2) 0.0107(2) -0.00016(14) 0.00016(14) -0.0012(2)
Bi2 0.0082(2) 0.0090(2) 0.0135(2) 0.00224(14) -0.00204(14) -0.00139(14)
Bi3 0.0142(3) 0.0089(2) 0.00971(19) -0.00024(14) 0.00108(14) 0.00332(16)
Bi4 0.0076(3) 0.0076(3) 0.0120(3) 0.000 0.000 0.0014(3)

loop_
_atom_type_symbol
_atom_type_description
_atom_type_scat_dispersion_real
_atom_type_scat_dispersion_imag
_atom_type_scat_source
Bi Bi -4.1077 10.2566 'International Tables Vol C Tables 4.2.6.8 and 6.1.1.4'
Ca Ca 0.2262 0.3064 'International Tables Vol C Tables 4.2.6.8 and 6.1.1.4'
Mn Mn 0.3368 0.7283 'International Tables Vol C Tables 4.2.6.8 and 6.1.1.4'
Tb Tb -0.1723 4.1537 'International Tables Vol C Tables 4.2.6.8 and 6.1.1.4'

loop_
_geom_angle_atom_site_label_1
_geom_angle_atom_site_label_2
_geom_angle_atom_site_label_3
_geom_angle
_geom_angle_site_symmetry_1
_geom_angle_site_symmetry_3
Bi2 Ca1 Bi4 151.23(6) 8 .
Bi2 Ca1 Bi2 89.20(4) 8 2_545
Bi4 Ca1 Bi2 95.05(4) . 2_545
Bi2 Ca1 Bi3 115.81(5) 8 8
Bi4 Ca1 Bi3 92.75(4) . 8
Bi2 Ca1 Bi3 88.84(4) 2_545 8
Bi2 Ca1 Bi3 89.88(4) 8 .
Bi4 Ca1 Bi3 92.57(4) . .
Bi2 Ca1 Bi3 165.79(6) 2_545 .
Bi3 Ca1 Bi3 78.82(4) 8 .
Bi2 Ca1 Bi1 90.11(4) 8 3
Bi4 Ca1 Bi1 61.34(3) . 3
Bi2 Ca1 Bi1 92.42(4) 2_545 3
Bi3 Ca1 Bi1 154.07(6) 8 3
Bi3 Ca1 Bi1 101.76(4) . 3
Bi2 Ca1 Tb4 55.37(4) 8 8
Bi4 Ca1 Tb4 144.63(6) . 8
Bi2 Ca1 Tb4 111.99(5) 2_545 8
Bi3 Ca1 Tb4 66.54(5) 8 8
Bi3 Ca1 Tb4 56.60(4) . 8
Bi1 Ca1 Tb4 135.46(6) 3 8
Bi2 Ca1 Ca4 55.37(4) 8 8
Bi4 Ca1 Ca4 144.63(6) . 8
Bi2 Ca1 Ca4 111.99(5) 2_545 8
Bi3 Ca1 Ca4 66.54(5) 8 8
Bi3 Ca1 Ca4 56.60(4) . 8
Bi1 Ca1 Ca4 135.46(6) 3 8
Tb4 Ca1 Ca4 0.0 8 8
Bi2 Ca1 Tb3 54.80(3) 8 27_455
Bi4 Ca1 Tb3 105.72(5) . 27_455
Bi2 Ca1 Tb3 54.61(3) 2_545 27_455
Bi3 Ca1 Tb3 139.63(5) 8 27_455
Bi3 Ca1 Tb3 134.08(5) . 27_455
Bi1 Ca1 Tb3 56.04(3) 3 27_455
Tb4 Ca1 Tb3 108.46(6) 8 27_455
Ca4 Ca1 Tb3 108.46(6) 8 27_455
Bi2 Ca1 Ca3 54.80(3) 8 27_455
Bi4 Ca1 Ca3 105.72(5) . 27_455
Bi2 Ca1 Ca3 54.61(3) 2_545 27_455
Bi3 Ca1 Ca3 139.63(5) 8 27_455
Bi3 Ca1 Ca3 134.08(5) . 27_455
Bi1 Ca1 Ca3 56.04(3) 3 27_455
Tb4 Ca1 Ca3 108.46(6) 8 27_455
Ca4 Ca1 Ca3 108.46(6) 8 27_455
Tb3 Ca1 Ca3 0.0 27_455 27_455
Bi2 Ca1 Ca1 142.20(5) 8 8
Bi4 Ca1 Ca1 53.40(3) . 8
Bi2 Ca1 Ca1 123.46(6) 2_545 8
Bi3 Ca1 Ca1 53.85(4) 8 8
Bi3 Ca1 Ca1 53.62(3) . 8
Bi1 Ca1 Ca1 105.34(4) 3 8
Tb4 Ca1 Ca1 91.82(4) 8 8
Ca4 Ca1 Ca1 91.82(4) 8 8
Tb3 Ca1 Ca1 158.92(3) 27_455 8
Ca3 Ca1 Ca1 158.92(3) 27_455 8
Bi2 Ca1 Tb1 142.20(5) 8 8
Bi4 Ca1 Tb1 53.40(3) . 8
Bi2 Ca1 Tb1 123.46(6) 2_545 8
Bi3 Ca1 Tb1 53.85(4) 8 8
Bi3 Ca1 Tb1 53.62(3) . 8
Bi1 Ca1 Tb1 105.34(4) 3 8
Tb4 Ca1 Tb1 91.82(4) 8 8
Ca4 Ca1 Tb1 91.82(4) 8 8
Tb3 Ca1 Tb1 158.92(3) 27_455 8
Ca3 Ca1 Tb1 158.92(3) 27_455 8
Ca1 Ca1 Tb1 0.00(5) 8 8
Bi2 Ca2 Bi3 164.34(8) 6 3
Bi2 Ca2 Bi3 90.13(6) 6 19_565
Bi3 Ca2 Bi3 98.84(6) 3 19_565
Bi2 Ca2 Bi1 92.13(6) 6 .
Bi3 Ca2 Bi1 101.30(6) 3 .
Bi3 Ca2 Bi1 85.49(5) 19_565 .
Bi2 Ca2 Bi4 91.38(6) 6 .
Bi3 Ca2 Bi4 88.97(5) 3 .
Bi3 Ca2 Bi4 143.61(7) 19_565 .
Bi1 Ca2 Bi4 58.12(4) . .
Bi2 Ca2 Mn1 48.26(3) 6 21
Bi3 Ca2 Mn1 116.62(7) 3 21
Bi3 Ca2 Mn1 103.88(6) 19_565 21
Bi1 Ca2 Mn1 138.41(7) . 21
Bi4 Ca2 Mn1 104.07(6) . 21
Bi2 Ca2 Tb3 54.97(5) 6 26_565
Bi3 Ca2 Tb3 140.15(8) 3 26_565
Bi3 Ca2 Tb3 52.09(5) 19_565 26_565
Bi1 Ca2 Tb3 55.62(4) . 26_565
Bi4 Ca2 Tb3 100.93(6) . 26_565
Mn1 Ca2 Tb3 98.41(6) 21 26_565
Bi2 Ca2 Ca3 54.97(5) 6 26_565
Bi3 Ca2 Ca3 140.15(8) 3 26_565
Bi3 Ca2 Ca3 52.09(5) 19_565 26_565
Bi1 Ca2 Ca3 55.62(4) . 26_565
Bi4 Ca2 Ca3 100.93(6) . 26_565
Mn1 Ca2 Ca3 98.41(6) 21 26_565
Tb3 Ca2 Ca3 0.0 26_565 26_565
Bi2 Ca2 Bi2 85.15(5) 6 13_454
Bi3 Ca2 Bi2 79.44(5) 3 13_454
Bi3 Ca2 Bi2 135.35(6) 19_565 13_454
Bi1 Ca2 Bi2 138.96(7) . 13_454
Bi4 Ca2 Bi2 80.97(5) . 13_454
Mn1 Ca2 Bi2 44.00(3) 21 13_454
Tb3 Ca2 Bi2 140.00(7) 26_565 13_454
Ca3 Ca2 Bi2 140.00(7) 26_565 13_454
Bi2 Ca2 Tb4 113.12(7) 6 13_454
Bi3 Ca2 Tb4 53.77(5) 3 13_454
Bi3 Ca2 Tb4 93.89(6) 19_565 13_454
Bi1 Ca2 Tb4 154.75(8) . 13_454
Bi4 Ca2 Tb4 118.61(7) . 13_454
Mn1 Ca2 Tb4 66.21(5) 21 13_454
Tb3 Ca2 Tb4 139.70(7) 26_565 13_454
Ca3 Ca2 Tb4 139.70(7) 26_565 13_454
Bi2 Ca2 Tb4 49.03(4) 13_454 13_454
Bi2 Ca2 Ca4 113.12(7) 6 13_454
Bi3 Ca2 Ca4 53.77(5) 3 13_454
Bi3 Ca2 Ca4 93.89(6) 19_565 13_454
Bi1 Ca2 Ca4 154.75(8) . 13_454
Bi4 Ca2 Ca4 118.61(7) . 13_454
Mn1 Ca2 Ca4 66.21(5) 21 13_454
Tb3 Ca2 Ca4 139.70(7) 26_565 13_454
Ca3 Ca2 Ca4 139.70(7) 26_565 13_454
Bi2 Ca2 Ca4 49.03(4) 13_454 13_454
Tb4 Ca2 Ca4 0.0 13_454 13_454
Bi2 Ca2 Ca1 136.32(7) 6 3
Bi3 Ca2 Ca1 52.46(4) 3 3
Bi3 Ca2 Ca1 108.12(6) 19_565 3
Bi1 Ca2 Ca1 51.98(4) . 3
Bi4 Ca2 Ca1 50.65(4) . 3
Mn1 Ca2 Ca1 147.39(7) 21 3
Tb3 Ca2 Ca1 105.98(6) 26_565 3
Ca3 Ca2 Ca1 105.98(6) 26_565 3
Bi2 Ca2 Ca1 105.58(6) 13_454 3
Tb4 Ca2 Ca1 105.03(7) 13_454 3
Ca4 Ca2 Ca1 105.03(7) 13_454 3
Bi3 Ca3 Bi3 92.30(7) 2_545 8
Bi3 Ca3 Bi2 173.43(3) 2_545 20_656
Bi3 Ca3 Bi2 90.704(12) 8 20_656
Bi3 Ca3 Bi2 90.704(12) 2_545 31_655
Bi3 Ca3 Bi2 173.43(3) 8 31_655
Bi2 Ca3 Bi2 86.91(7) 20_656 31_655
Bi3 Ca3 Bi1 96.44(4) 2_545 25
Bi3 Ca3 Bi1 87.06(3) 8 25
Bi2 Ca3 Bi1 89.54(4) 20_656 25
Bi2 Ca3 Bi1 86.80(3) 31_655 25
Bi3 Ca3 Bi1 87.06(3) 2_545 20_656
Bi3 Ca3 Bi1 96.44(4) 8 20_656
Bi2 Ca3 Bi1 86.80(3) 20_656 20_656
Bi2 Ca3 Bi1 89.54(4) 31_655 20_656
Bi1 Ca3 Bi1 174.96(9) 25 20_656
Bi3 Ca3 Tb4 56.04(4) 2_545 5
Bi3 Ca3 Tb4 119.16(7) 8 5
Bi2 Ca3 Tb4 126.90(7) 20_656 5
Bi2 Ca3 Tb4 58.28(4) 31_655 5
Bi1 Ca3 Tb4 53.33(3) 25 5
Bi1 Ca3 Tb4 127.00(3) 20_656 5
Bi3 Ca3 Ca4 56.04(4) 2_545 5
Bi3 Ca3 Ca4 119.16(7) 8 5
Bi2 Ca3 Ca4 126.90(7) 20_656 5
Bi2 Ca3 Ca4 58.28(4) 31_655 5
Bi1 Ca3 Ca4 53.33(3) 25 5
Bi1 Ca3 Ca4 127.00(3) 20_656 5
Tb4 Ca3 Ca4 0.0 5 5
Bi3 Ca3 Ca4 119.16(7) 2_545 .
Bi3 Ca3 Ca4 56.04(4) 8 .
Bi2 Ca3 Ca4 58.28(4) 20_656 .
Bi2 Ca3 Ca4 126.90(7) 31_655 .
Bi1 Ca3 Ca4 127.00(3) 25 .
Bi1 Ca3 Ca4 53.33(3) 20_656 .
Tb4 Ca3 Ca4 174.1 5 .
Ca4 Ca3 Ca4 174.10(11) 5 .
Bi3 Ca3 Tb2 133.80(7) 2_545 31_655
Bi3 Ca3 Tb2 55.46(3) 8 31_655
Bi2 Ca3 Tb2 52.37(4) 20_656 31_655
Bi2 Ca3 Tb2 118.65(7) 31_655 31_655
Bi1 Ca3 Tb2 54.64(3) 25 31_655
Bi1 Ca3 Tb2 124.80(3) 20_656 31_655
Tb4 Ca3 Tb2 107.97(5) 5 31_655
Ca4 Ca3 Tb2 107.97(5) 5 31_655
Ca4 Ca3 Tb2 72.59(5) . 31_655
Bi3 Ca3 Ca2 133.80(7) 2_545 31_655
Bi3 Ca3 Ca2 55.46(3) 8 31_655
Bi2 Ca3 Ca2 52.37(4) 20_656 31_655
Bi2 Ca3 Ca2 118.65(7) 31_655 31_655
Bi1 Ca3 Ca2 54.64(3) 25 31_655
Bi1 Ca3 Ca2 124.80(3) 20_656 31_655
Tb4 Ca3 Ca2 107.97(5) 5 31_655
Ca4 Ca3 Ca2 107.97(5) 5 31_655
Ca4 Ca3 Ca2 72.59(5) . 31_655
Tb2 Ca3 Ca2 0.0 31_655 31_655
Bi2 Ca4 Bi1 168.69(9) . 20_656
Bi2 Ca4 Bi3 89.46(5) . 6
Bi1 Ca4 Bi3 88.66(5) 20_656 6
Bi2 Ca4 Bi3 89.47(6) . 8
Bi1 Ca4 Bi3 97.58(6) 20_656 8
Bi3 Ca4 Bi3 150.75(8) 6 8
Bi2 Ca4 Bi2 84.72(6) . 20_656
Bi1 Ca4 Bi2 86.93(5) 20_656 20_656
Bi3 Ca4 Bi2 122.78(7) 6 20_656
Bi3 Ca4 Bi2 86.20(5) 8 20_656
Bi2 Ca4 Ca1 55.50(4) . 8
Bi1 Ca4 Ca1 135.79(8) 20_656 8
Bi3 Ca4 Ca1 100.52(6) 6 8
Bi3 Ca4 Ca1 55.88(4) 8 8
Bi2 Ca4 Ca1 121.07(7) 20_656 8
Bi2 Ca4 Tb1 55.50(4) . 8
Bi1 Ca4 Tb1 135.79(8) 20_656 8
Bi3 Ca4 Tb1 100.52(6) 6 8
Bi3 Ca4 Tb1 55.88(4) 8 8
Bi2 Ca4 Tb1 121.07(7) 20_656 8
Ca1 Ca4 Tb1 0.00(6) 8 8
Bi2 Ca4 Ca3 122.01(6) . .
Bi1 Ca4 Ca3 57.53(3) 20_656 .
Bi3 Ca4 Ca3 145.31(7) 6 .
Bi3 Ca4 Ca3 53.26(4) 8 .
Bi2 Ca4 Ca3 54.35(5) 20_656 .
Ca1 Ca4 Ca3 109.14(7) 8 .
Tb1 Ca4 Ca3 109.14(7) 8 .
Bi2 Ca4 Bi3 102.57(6) . .
Bi1 Ca4 Bi3 88.13(5) 20_656 .
Bi3 Ca4 Bi3 80.72(5) 6 .
Bi3 Ca4 Bi3 71.01(5) 8 .
Bi2 Ca4 Bi3 155.81(6) 20_656 .
Ca1 Ca4 Bi3 51.82(4) 8 .
Tb1 Ca4 Bi3 51.82(4) 8 .
Ca3 Ca4 Bi3 103.60(7) . .
Bi2 Ca4 Tb2 65.38(5) . 13_554
Bi1 Ca4 Tb2 104.89(7) 20_656 13_554
Bi3 Ca4 Tb2 52.75(5) 6 13_554
Bi3 Ca4 Tb2 148.63(8) 8 13_554
Bi2 Ca4 Tb2 73.64(6) 20_656 13_554
Ca1 Ca4 Tb2 115.09(7) 8 13_554
Tb1 Ca4 Tb2 115.09(7) 8 13_554
Ca3 Ca4 Tb2 123.95(8) . 13_554
Bi3 Ca4 Tb2 130.43(6) . 13_554
Bi2 Ca4 Ca2 65.38(5) . 13_554
Bi1 Ca4 Ca2 104.89(7) 20_656 13_554
Bi3 Ca4 Ca2 52.75(5) 6 13_554
Bi3 Ca4 Ca2 148.63(8) 8 13_554
Bi2 Ca4 Ca2 73.64(6) 20_656 13_554
Ca1 Ca4 Ca2 115.09(7) 8 13_554
Tb1 Ca4 Ca2 115.09(7) 8 13_554
Ca3 Ca4 Ca2 123.95(8) . 13_554
Bi3 Ca4 Ca2 130.43(6) . 13_554
Tb2 Ca4 Ca2 0.0 13_554 13_554
Bi2 Mn1 Bi2 105.879(8) 2_545 25
Bi2 Mn1 Bi2 116.924(18) 2_545 12_454
Bi2 Mn1 Bi2 105.878(9) 25 12_454
Bi2 Mn1 Bi2 105.878(9) 2_545 27_455
Bi2 Mn1 Bi2 116.924(18) 25 27_455
Bi2 Mn1 Bi2 105.878(9) 12_454 27_455
Bi2 Mn1 Ca2 57.73(4) 2_545 8
Bi2 Mn1 Ca2 156.60(4) 25 8
Bi2 Mn1 Ca2 72.50(4) 12_454 8
Bi2 Mn1 Ca2 85.23(4) 27_455 8
Bi2 Mn1 Ca2 156.60(4) 2_545 21_556
Bi2 Mn1 Ca2 72.50(4) 25 21_556
Bi2 Mn1 Ca2 85.23(4) 12_454 21_556
Bi2 Mn1 Ca2 57.73(4) 27_455 21_556
Ca2 Mn1 Ca2 129.54(4) 8 21_556
Bi2 Mn1 Ca2 85.23(4) 2_545 30
Bi2 Mn1 Ca2 57.73(4) 25 30
Bi2 Mn1 Ca2 156.60(4) 12_454 30
Bi2 Mn1 Ca2 72.50(4) 27_455 30
Ca2 Mn1 Ca2 129.54(4) 8 30
Ca2 Mn1 Ca2 74.15(7) 21_556 30
Bi2 Mn1 Ca2 72.50(4) 2_545 7_455
Bi2 Mn1 Ca2 85.23(4) 25 7_455
Bi2 Mn1 Ca2 57.73(4) 12_454 7_455
Bi2 Mn1 Ca2 156.60(4) 27_455 7_455
Ca2 Mn1 Ca2 74.15(7) 8 7_455
Ca2 Mn1 Ca2 129.54(4) 21_556 7_455
Ca2 Mn1 Ca2 129.54(4) 30 7_455
Tb4 Bi1 Ca4 0.0 26_565 26_565
Tb4 Bi1 Tb4 81.14(8) 26_565 29
Ca4 Bi1 Tb4 81.14(8) 26_565 29
Tb4 Bi1 Ca4 81.1 26_565 29
Ca4 Bi1 Ca4 81.14(8) 26_565 29
Tb4 Bi1 Ca4 0.0 29 29
Tb4 Bi1 Tb1 88.99(5) 26_565 8
Ca4 Bi1 Tb1 88.99(5) 26_565 8
Tb4 Bi1 Tb1 143.61(5) 29 8
Ca4 Bi1 Tb1 143.61(5) 29 8
Tb4 Bi1 Ca1 88.99(5) 26_565 8
Ca4 Bi1 Ca1 88.99(5) 26_565 8
Tb4 Bi1 Ca1 143.61(5) 29 8
Ca4 Bi1 Ca1 143.61(5) 29 8
Tb1 Bi1 Ca1 0.0 8 8
Tb4 Bi1 Ca1 143.61(5) 26_565 3
Ca4 Bi1 Ca1 143.61(5) 26_565 3
Tb4 Bi1 Ca1 88.99(5) 29 3
Ca4 Bi1 Ca1 88.99(5) 29 3
Tb1 Bi1 Ca1 117.6 8 3
Ca1 Bi1 Ca1 117.58(6) 8 3
Tb4 Bi1 Tb1 143.61(5) 26_565 3
Ca4 Bi1 Tb1 143.61(5) 26_565 3
Tb4 Bi1 Tb1 88.99(5) 29 3
Ca4 Bi1 Tb1 88.99(5) 29 3
Tb1 Bi1 Tb1 117.58(6) 8 3
Ca1 Bi1 Tb1 117.58(6) 8 3
Ca1 Bi1 Tb1 0.00(2) 3 3
Tb4 Bi1 Bi4 139.43(4) 26_565 .
Ca4 Bi1 Bi4 139.43(4) 26_565 .
Tb4 Bi1 Bi4 139.43(4) 29 .
Ca4 Bi1 Bi4 139.43(4) 29 .
Tb1 Bi1 Bi4 58.79(3) 8 .
Ca1 Bi1 Bi4 58.79(3) 8 .
Ca1 Bi1 Bi4 58.79(3) 3 .
Tb1 Bi1 Bi4 58.79(3) 3 .
Tb4 Bi1 Ca2 138.86(5) 26_565 .
Ca4 Bi1 Ca2 138.86(5) 26_565 .
Tb4 Bi1 Ca2 86.25(5) 29 .
Ca4 Bi1 Ca2 86.25(5) 29 .
Tb1 Bi1 Ca2 78.45(5) 8 .
Ca1 Bi1 Ca2 78.45(5) 8 .
Ca1 Bi1 Ca2 74.40(5) 3 .
Tb1 Bi1 Ca2 74.40(5) 3 .
Bi4 Bi1 Ca2 63.09(4) . .
Tb4 Bi1 Tb2 86.25(5) 26_565 7_455
Ca4 Bi1 Tb2 86.25(5) 26_565 7_455
Tb4 Bi1 Tb2 138.86(5) 29 7_455
Ca4 Bi1 Tb2 138.86(5) 29 7_455
Tb1 Bi1 Tb2 74.40(5) 8 7_455
Ca1 Bi1 Tb2 74.40(5) 8 7_455
Ca1 Bi1 Tb2 78.45(5) 3 7_455
Tb1 Bi1 Tb2 78.45(5) 3 7_455
Bi4 Bi1 Tb2 63.09(4) . 7_455
Ca2 Bi1 Tb2 126.2 . 7_455
Mn1 Bi2 Tb2 74.01(4) 25 6
Mn1 Bi2 Ca2 74.01(4) 25 6
Tb2 Bi2 Ca2 0.0 6 6
Mn1 Bi2 Ca4 85.51(4) 25 .
Tb2 Bi2 Ca4 141.37(6) 6 .
Ca2 Bi2 Ca4 141.37(6) 6 .
Mn1 Bi2 Ca1 137.60(3) 25 8
Tb2 Bi2 Ca1 144.77(5) 6 8
Ca2 Bi2 Ca1 144.77(5) 6 8
Ca4 Bi2 Ca1 69.13(5) . 8
Mn1 Bi2 Tb1 137.60(3) 25 8
Tb2 Bi2 Tb1 144.77(5) 6 8
Ca2 Bi2 Tb1 144.77(5) 6 8
Ca4 Bi2 Tb1 69.13(5) . 8
Ca1 Bi2 Tb1 0.00(8) 8 8
Mn1 Bi2 Tb1 130.07(3) 25 4_554
Tb2 Bi2 Tb1 81.05(5) 6 4_554
Ca2 Bi2 Tb1 81.05(5) 6 4_554
Ca4 Bi2 Tb1 88.16(5) . 4_554
Ca1 Bi2 Tb1 83.94(5) 8 4_554
Tb1 Bi2 Tb1 83.94(5) 8 4_554
Mn1 Bi2 Ca1 130.07(3) 25 4_554
Tb2 Bi2 Ca1 81.05(5) 6 4_554
Ca2 Bi2 Ca1 81.05(5) 6 4_554
Ca4 Bi2 Ca1 88.16(5) . 4_554
Ca1 Bi2 Ca1 83.94(5) 8 4_554
Tb1 Bi2 Ca1 83.9 8 4_554
Tb1 Bi2 Ca1 0.0 4_554 4_554
Mn1 Bi2 Tb3 135.36(4) 25 26_565
Tb2 Bi2 Tb3 72.67(5) 6 26_565
Ca2 Bi2 Tb3 72.67(5) 6 26_565
Ca4 Bi2 Tb3 138.23(5) . 26_565
Ca1 Bi2 Tb3 72.42(4) 8 26_565
Tb1 Bi2 Tb3 72.42(4) 8 26_565
Tb1 Bi2 Tb3 72.01(4) 4_554 26_565
Ca1 Bi2 Tb3 72.01(4) 4_554 26_565
Mn1 Bi2 Ca3 135.36(4) 25 26_565
Tb2 Bi2 Ca3 72.67(5) 6 26_565
Ca2 Bi2 Ca3 72.67(5) 6 26_565
Ca4 Bi2 Ca3 138.23(5) . 26_565
Ca1 Bi2 Ca3 72.42(4) 8 26_565
Tb1 Bi2 Ca3 72.42(4) 8 26_565
Tb1 Bi2 Ca3 72.01(4) 4_554 26_565
Ca1 Bi2 Ca3 72.01(4) 4_554 26_565
Tb3 Bi2 Ca3 0.0 26_565 26_565
Mn1 Bi2 Tb4 81.02(4) 25 26_565
Tb2 Bi2 Tb4 85.07(5) 6 26_565
Ca2 Bi2 Tb4 85.07(5) 6 26_565
Ca4 Bi2 Tb4 124.2 . 26_565
Ca1 Bi2 Tb4 85.91(5) 8 26_565
Tb1 Bi2 Tb4 85.91(5) 8 26_565
Tb1 Bi2 Tb4 139.33(5) 4_554 26_565
Ca1 Bi2 Tb4 139.33(5) 4_554 26_565
Tb3 Bi2 Tb4 67.37(4) 26_565 26_565
Ca3 Bi2 Tb4 67.37(4) 26_565 26_565
Tb3 Bi3 Ca3 0.0 4_554 4_554
Tb3 Bi3 Tb2 140.12(4) 4_554 3
Ca3 Bi3 Tb2 140.12(4) 4_554 3
Tb3 Bi3 Ca2 140.12(4) 4_554 3
Ca3 Bi3 Ca2 140.12(4) 4_554 3
Tb2 Bi3 Ca2 0.0 3 3
Tb3 Bi3 Tb1 124.92(5) 4_554 8
Ca3 Bi3 Tb1 124.92(5) 4_554 8
Tb2 Bi3 Tb1 77.56(5) 3 8
Ca2 Bi3 Tb1 77.56(5) 3 8
Tb3 Bi3 Ca1 124.92(5) 4_554 8
Ca3 Bi3 Ca1 124.92(5) 4_554 8
Tb2 Bi3 Ca1 77.56(5) 3 8
Ca2 Bi3 Ca1 77.56(5) 3 8
Tb1 Bi3 Ca1 0.0 8 8
Tb3 Bi3 Tb4 75.28(5) 4_554 6
Ca3 Bi3 Tb4 75.28(5) 4_554 6
Tb2 Bi3 Tb4 73.47(6) 3 6
Ca2 Bi3 Tb4 73.47(6) 3 6
Tb1 Bi3 Tb4 87.20(5) 8 6
Ca1 Bi3 Tb4 87.20(5) 8 6
Tb3 Bi3 Ca4 75.28(5) 4_554 6
Ca3 Bi3 Ca4 75.28(5) 4_554 6
Tb2 Bi3 Ca4 73.47(6) 3 6
Ca2 Bi3 Ca4 73.47(6) 3 6
Tb1 Bi3 Ca4 87.20(5) 8 6
Ca1 Bi3 Ca4 87.20(5) 8 6
Tb4 Bi3 Ca4 0.0 6 6
Tb3 Bi3 Ca1 138.21(4) 4_554 .
Ca3 Bi3 Ca1 138.21(4) 4_554 .
Tb2 Bi3 Ca1 76.23(5) 3 .
Ca2 Bi3 Ca1 76.23(5) 3 .
Tb1 Bi3 Ca1 72.5 8 .
Ca1 Bi3 Ca1 72.53(5) 8 .
Tb4 Bi3 Ca1 146.50(5) 6 .
Ca4 Bi3 Ca1 146.50(5) 6 .
Tb3 Bi3 Tb4 70.69(4) 4_554 8
Ca3 Bi3 Tb4 70.69(4) 4_554 8
Tb2 Bi3 Tb4 137.18(6) 3 8
Ca2 Bi3 Tb4 137.18(6) 3 8
Tb1 Bi3 Tb4 110.79(5) 8 8
Ca1 Bi3 Tb4 110.79(5) 8 8
Tb4 Bi3 Tb4 145.93(6) 6 8
Ca4 Bi3 Tb4 145.93(6) 6 8
Ca1 Bi3 Tb4 67.52(5) . 8
Tb3 Bi3 Ca4 70.69(4) 4_554 8
Ca3 Bi3 Ca4 70.69(4) 4_554 8
Tb2 Bi3 Ca4 137.18(6) 3 8
Ca2 Bi3 Ca4 137.18(6) 3 8
Tb1 Bi3 Ca4 110.79(5) 8 8
Ca1 Bi3 Ca4 110.79(5) 8 8
Tb4 Bi3 Ca4 145.9 6 8
Ca4 Bi3 Ca4 145.93(6) 6 8
Ca1 Bi3 Ca4 67.52(5) . 8
Tb4 Bi3 Ca4 0.0 8 8
Tb1 Bi4 Ca1 0.0 3 3
Tb1 Bi4 Tb1 73.20(6) 3 7_455
Ca1 Bi4 Tb1 73.20(6) 3 7_455
Tb1 Bi4 Ca1 73.2 3 7_455
Ca1 Bi4 Ca1 73.20(6) 3 7_455
Tb1 Bi4 Ca1 0.0 7_455 7_455
Tb1 Bi4 Tb1 119.74(6) 3 8
Ca1 Bi4 Tb1 119.74(6) 3 8
Tb1 Bi4 Tb1 142.46(5) 7_455 8
Ca1 Bi4 Tb1 142.46(5) 7_455 8
Tb1 Bi4 Ca1 119.7 3 8
Ca1 Bi4 Ca1 119.74(6) 3 8
Tb1 Bi4 Ca1 142.5 7_455 8
Ca1 Bi4 Ca1 142.46(5) 7_455 8
Tb1 Bi4 Ca1 0.0 8 8
Tb1 Bi4 Ca1 142.5 3 .
Ca1 Bi4 Ca1 142.46(5) 3 .
Tb1 Bi4 Ca1 119.7 7_455 .
Ca1 Bi4 Ca1 119.75(6) 7_455 .
Tb1 Bi4 Ca1 73.2 8 .
Ca1 Bi4 Ca1 73.20(6) 8 .
Tb1 Bi4 Bi1 59.87(3) 3 .
Ca1 Bi4 Bi1 59.87(3) 3 .
Tb1 Bi4 Bi1 120.13(3) 7_455 .
Ca1 Bi4 Bi1 120.13(3) 7_455 .
Tb1 Bi4 Bi1 59.87(3) 8 .
Ca1 Bi4 Bi1 59.87(3) 8 .
Ca1 Bi4 Bi1 120.13(3) . .
Tb1 Bi4 Bi1 120.13(3) 3 3
Ca1 Bi4 Bi1 120.13(3) 3 3
Tb1 Bi4 Bi1 59.87(3) 7_455 3
Ca1 Bi4 Bi1 59.87(3) 7_455 3
Tb1 Bi4 Bi1 120.13(3) 8 3
Ca1 Bi4 Bi1 120.13(3) 8 3
Ca1 Bi4 Bi1 59.87(3) . 3
Bi1 Bi4 Bi1 180.0 . 3
Tb1 Bi4 Ca2 72.94(5) 3 .
Ca1 Bi4 Ca2 72.94(5) 3 .
Tb1 Bi4 Ca2 74.07(5) 7_455 .
Ca1 Bi4 Ca2 74.07(5) 7_455 .
Tb1 Bi4 Ca2 76.89(5) 8 .
Ca1 Bi4 Ca2 76.89(5) 8 .
Ca1 Bi4 Ca2 142.61(5) . .
Bi1 Bi4 Ca2 58.79(4) . .
Bi1 Bi4 Ca2 121.21(4) 3 .

loop_
_geom_bond_atom_site_label_1
_geom_bond_atom_site_label_2
_geom_bond_distance
_geom_bond_site_symmetry_2
Ca1 Bi2 3.2285(17) 8
Ca1 Bi4 3.2490(17) .
Ca1 Bi2 3.2610(16) 2_545
Ca1 Bi3 3.2702(17) 8
Ca1 Bi3 3.2796(16) .
Ca1 Bi1 3.2857(17) 3
Ca1 Tb4 3.661(3) 8
Ca1 Ca4 3.661(3) 8
Ca1 Tb3 3.865(3) 27_455
Ca1 Ca3 3.865(3) 27_455
Ca1 Ca1 3.874(3) 8
Ca1 Tb1 3.874(3) 8
Ca2 Bi2 3.204(2) 6
Ca2 Bi3 3.228(2) 3
Ca2 Bi3 3.336(2) 19_565
Ca2 Bi1 3.357(2) .
Ca2 Bi4 3.500(2) .
Ca2 Mn1 3.642(2) 21
Ca2 Tb3 3.862(2) 26_565
Ca2 Ca3 3.862(2) 26_565
Ca2 Bi2 3.881(2) 13_454
Ca2 Tb4 3.888(3) 13_454
Ca2 Ca4 3.888(3) 13_454
Ca2 Ca1 4.017(3) 3
Ca3 Bi3 3.1953(19) 2_545
Ca3 Bi3 3.1953(19) 8
Ca3 Bi2 3.313(2) 20_656
Ca3 Bi2 3.313(2) 31_655
Ca3 Bi1 3.3975(3) 25
Ca3 Bi1 3.3975(3) 20_656
Ca3 Tb4 3.763(2) 5
Ca3 Ca4 3.763(2) 5
Ca3 Ca4 3.763(2) .
Ca3 Tb2 3.862(2) 31_655
Ca3 Ca2 3.862(2) 31_655
Ca4 Bi2 3.224(2) .
Ca4 Bi1 3.230(2) 20_656
Ca4 Bi3 3.272(2) 6
Ca4 Bi3 3.307(2) 8
Ca4 Bi2 3.468(2) 20_656
Ca4 Ca1 3.661(3) 8
Ca4 Tb1 3.661(3) 8
Ca4 Bi3 3.816(2) .
Ca4 Tb2 3.888(3) 13_554
Ca4 Ca2 3.888(3) 13_554
Mn1 Bi2 2.8272(4) 2_545
Mn1 Bi2 2.8272(4) 25
Mn1 Bi2 2.8272(4) 12_454
Mn1 Bi2 2.8272(4) 27_455
Mn1 Ca2 3.642(2) 8
Mn1 Ca2 3.642(2) 21_556
Mn1 Ca2 3.642(2) 30
Mn1 Ca2 3.642(2) 7_455
Bi1 Tb4 3.230(2) 26_565
Bi1 Ca4 3.230(2) 26_565
Bi1 Tb4 3.230(2) 29
Bi1 Ca4 3.230(2) 29
Bi1 Tb1 3.2856(17) 8
Bi1 Ca1 3.2856(17) 8
Bi1 Ca1 3.2856(17) 3
Bi1 Tb1 3.2856(17) 3
Bi1 Bi4 3.3333(6) .
Bi1 Tb2 3.357(2) 7_455
Bi2 Mn1 2.8271(4) 25
Bi2 Tb2 3.204(2) 6
Bi2 Ca2 3.204(2) 6
Bi2 Ca1 3.2285(17) 8
Bi2 Tb1 3.2285(17) 8
Bi2 Tb1 3.2611(16) 4_554
Bi2 Ca1 3.2611(16) 4_554
Bi2 Tb3 3.313(2) 26_565
Bi2 Ca3 3.313(2) 26_565
Bi2 Tb4 3.468(2) 26_565
Bi3 Tb3 3.1954(19) 4_554
Bi3 Ca3 3.1954(19) 4_554
Bi3 Tb2 3.228(2) 3
Bi3 Ca2 3.228(2) 3
Bi3 Tb1 3.2702(17) 8
Bi3 Ca1 3.2702(17) 8
Bi3 Tb4 3.272(2) 6
Bi3 Ca4 3.272(2) 6
Bi3 Tb4 3.307(2) 8
Bi3 Ca4 3.307(2) 8
Bi4 Tb1 3.2490(17) 3
Bi4 Ca1 3.2490(17) 3
Bi4 Tb1 3.2490(17) 7_455
Bi4 Ca1 3.2490(17) 7_455
Bi4 Tb1 3.2490(17) 8
Bi4 Ca1 3.2490(17) 8
Bi4 Bi1 3.3334(6) 3
